data_4518881
loop_
_publ_author_name
'Elsby, Matthew R.'
'Son, Mina'
'Oh, Changjin'
'Martin, Jessica'
'Baik, Mu-Hyun'
'Baker, R. Tom'

_publ_section_title
;
 Mechanistic Study of Metal--Ligand Cooperativity in Mn(II)-Catalyzed
 Hydroborations: Hemilabile SNS Ligand Enables Metal Hydride-Free Reaction
 Pathway
;
_journal_name_full 'ACS Catalysis'
_journal_page_first 9043
_journal_page_last 9051
_journal_paper_doi 10.1021/acscatal.1c02238
_journal_year 2021
_chemical_formula_moiety 'C30 H32 Mn N2 S4'
_chemical_formula_sum 'C30 H32 Mn N2 S4'
_chemical_formula_weight 603.75
_chemical_name_systematic MnC30N2S4H32
_space_group_crystal_system triclinic
_space_group_IT_number 2
_space_group_name_Hall '-P 1'
_space_group_name_H-M_alt 'P -1'
_atom_sites_solution_hydrogens geom
_atom_sites_solution_primary iterative
_audit_creation_date 2021-01-12
_audit_creation_method
;
Olex2 1.2
(compiled 2018.05.29 svn.r3508 for OlexSys, GUI svn.r5506)
;
_cell_angle_alpha 88.259(5)
_cell_angle_beta 81.481(5)
_cell_angle_gamma 65.401(4)
_cell_formula_units_Z 2
_cell_length_a 11.3144(19)
_cell_length_b 11.4859(18)
_cell_length_c 12.220(2)
_cell_measurement_reflns_used 4116
_cell_measurement_temperature 203.65
_cell_measurement_theta_max 29.41
_cell_measurement_theta_min 2.42
_cell_volume 1427.1(4)
_computing_molecular_graphics 'Olex2 (Dolomanov et al., 2009)'
_computing_publication_material 'Olex2 (Dolomanov et al., 2009)'
_computing_structure_refinement 'ShelXL (Sheldrick, 2015)'
_computing_structure_solution 'olex2.solve (Bourhis et al., 2015)'
_diffrn_ambient_temperature 203.65
_diffrn_detector_area_resol_mean 8
_diffrn_measured_fraction_theta_full 0.974
_diffrn_measured_fraction_theta_max 0.873
_diffrn_measurement_device_type 'Bruker SMART APEX CCD area detector'
_diffrn_measurement_method '\w and \f scans'
_diffrn_radiation_type MoK\a
_diffrn_radiation_wavelength 0.71073
_diffrn_reflns_av_R_equivalents 0.0562
_diffrn_reflns_av_unetI/netI 0.0859
_diffrn_reflns_Laue_measured_fraction_full 0.974
_diffrn_reflns_Laue_measured_fraction_max 0.873
_diffrn_reflns_limit_h_max 15
_diffrn_reflns_limit_h_min -14
_diffrn_reflns_limit_k_max 14
_diffrn_reflns_limit_k_min -15
_diffrn_reflns_limit_l_max 16
_diffrn_reflns_limit_l_min -15
_diffrn_reflns_number 17925
_diffrn_reflns_point_group_measured_fraction_full 0.974
_diffrn_reflns_point_group_measured_fraction_max 0.873
_diffrn_reflns_theta_full 25.242
_diffrn_reflns_theta_max 29.599
_diffrn_reflns_theta_min 1.686
_exptl_absorpt_coefficient_mu 0.778
_exptl_absorpt_correction_T_max 0.7459
_exptl_absorpt_correction_T_min 0.6299
_exptl_absorpt_correction_type multi-scan
_exptl_absorpt_process_details
'SADABS-2016/2 (Bruker,2016/2) was used for absorption correction. wR2(int) was 0.1311 before and 0.0491 after correction. The Ratio of minimum to maximum transmission is 0.8445. The \l/2 correction factor is Not present.'
_exptl_crystal_colour 'clear yellow'
_exptl_crystal_colour_lustre clear
_exptl_crystal_colour_primary yellow
_exptl_crystal_density_diffrn 1.405
_exptl_crystal_description block
_exptl_crystal_F_000 630
_exptl_crystal_size_max 0.45
_exptl_crystal_size_mid 0.4
_exptl_crystal_size_min 0.38
_refine_diff_density_max 0.505
_refine_diff_density_min -0.379
_refine_diff_density_rms 0.076
_refine_ls_extinction_method none
_refine_ls_goodness_of_fit_ref 0.975
_refine_ls_hydrogen_treatment constr
_refine_ls_matrix_type full
_refine_ls_number_parameters 338
_refine_ls_number_reflns 6988
_refine_ls_number_restraints 0
_refine_ls_restrained_S_all 0.975
_refine_ls_R_factor_all 0.0878
_refine_ls_R_factor_gt 0.0464
_refine_ls_shift/su_max 0.000
_refine_ls_shift/su_mean 0.000
_refine_ls_structure_factor_coef Fsqd
_refine_ls_weighting_details 'w=1/[\s^2^(Fo^2^)+(0.0481P)^2^] where P=(Fo^2^+2Fc^2^)/3'
_refine_ls_weighting_scheme calc
_refine_ls_wR_factor_gt 0.0960
_refine_ls_wR_factor_ref 0.1103
_reflns_Friedel_coverage 0.000
_reflns_number_gt 4475
_reflns_number_total 6988
_reflns_threshold_expression 'I > 2\s(I)'
_cod_data_source_file cs1c02238_si_002.cif
_cod_data_source_block k0247_0m_a
_cod_database_code 4518881
_shelx_shelxl_version_number 2018/3
_shelx_space_group_comment
;
The symmetry employed for this shelxl refinement is uniquely defined
by the following loop, which should always be used as a source of
symmetry information in preference to the above space-group names.
They are only intended as comments.
;
_olex2_refinement_description
;
1. Fixed Uiso
 At 1.2 times of:
  All C(H) groups, All C(H,H) groups
 At 1.5 times of:
  All C(H,H,H) groups
2.a Secondary CH2 refined with riding coordinates:
 C8(H8A,H8B), C23(H23A,H23B)
2.b Aromatic/amide H refined with riding coordinates:
 C13(H13), C28(H28), C12(H12), C10(H10), C2(H2), C5(H5), C25(H25), C17(H17),
 C3(H3), C4(H4), C11(H11), C20(H20), C18(H18), C26(H26), C19(H19), C27(H27)
2.c Idealised Me refined as rotating group:
 C15(H15A,H15B,H15C), C22(H22A,H22B,H22C), C30(H30A,H30B,H30C), C7(H7A,H7B,H7C)
;
_olex2_submission_original_sample_id Mn(bis-amido)
_olex2_submission_special_instructions 'No special instructions were received'

loop_
_space_group_symop_operation_xyz
'x, y, z'
'-x, -y, -z'

loop_
_atom_site_label
_atom_site_type_symbol
_atom_site_fract_x
_atom_site_fract_y
_atom_site_fract_z
_atom_site_U_iso_or_equiv
_atom_site_adp_type
_atom_site_occupancy
_atom_site_site_symmetry_order
_atom_site_calc_flag
_atom_site_refinement_flags_posn
_atom_site_refinement_flags_adp
_atom_site_refinement_flags_occupancy
_atom_site_disorder_assembly
_atom_site_disorder_group
Mn1 Mn 0.37575(4) 0.32978(3) 0.28772(3) 0.02741(12) Uani 1 1 d . . . . .
S2 S 0.54465(6) 0.41072(6) 0.15952(6) 0.03082(17) Uani 1 1 d . . . . .
S1 S 0.16016(6) 0.30078(6) 0.36176(6) 0.03204(17) Uani 1 1 d . . . . .
S3 S 0.34131(7) 0.49482(6) 0.45267(6) 0.03368(18) Uani 1 1 d . . . . .
S4 S 0.48819(7) 0.11564(6) 0.16401(6) 0.03501(18) Uani 1 1 d . . . . .
N2 N 0.5175(2) 0.19472(19) 0.37535(19) 0.0303(5) Uani 1 1 d . . . . .
N1 N 0.2448(2) 0.43128(19) 0.17808(19) 0.0303(5) Uani 1 1 d . . . . .
C1 C 0.1767(2) 0.3669(2) 0.1448(2) 0.0282(6) Uani 1 1 d . . . . .
C29 C 0.2957(3) 0.3982(2) 0.5522(2) 0.0300(6) Uani 1 1 d . . . . .
C6 C 0.1296(2) 0.2961(2) 0.2236(2) 0.0285(6) Uani 1 1 d . . . . .
C9 C 0.3112(3) 0.6099(2) 0.1442(2) 0.0307(6) Uani 1 1 d . . . . .
C24 C 0.3881(3) 0.2711(2) 0.5597(2) 0.0303(6) Uani 1 1 d . . . . .
C21 C 0.6428(2) 0.0898(2) 0.2019(2) 0.0307(6) Uani 1 1 d . . . . .
C14 C 0.4339(2) 0.5749(2) 0.1791(2) 0.0272(6) Uani 1 1 d . . . . .
C16 C 0.6381(2) 0.1266(2) 0.3133(2) 0.0305(6) Uani 1 1 d . . . . .
C8 C 0.2738(3) 0.5135(2) 0.0940(2) 0.0324(6) Uani 1 1 d . . . . .
H8A H 0.196383 0.559015 0.057452 0.039 Uiso 1 1 calc R . . . .
H8B H 0.346105 0.460030 0.037687 0.039 Uiso 1 1 calc R . . . .
C13 C 0.4653(3) 0.6657(2) 0.2240(2) 0.0323(6) Uani 1 1 d . . . . .
H13 H 0.547673 0.641291 0.247250 0.039 Uiso 1 1 calc R . . . .
C23 C 0.5225(3) 0.2175(2) 0.4911(2) 0.0333(7) Uani 1 1 d . . . . .
H23A H 0.562931 0.277616 0.495189 0.040 Uiso 1 1 calc R . . . .
H23B H 0.577928 0.136712 0.521929 0.040 Uiso 1 1 calc R . . . .
C28 C 0.1748(3) 0.4439(3) 0.6187(2) 0.0386(7) Uani 1 1 d . . . . .
H28 H 0.113405 0.528635 0.612353 0.046 Uiso 1 1 calc R . . . .
C12 C 0.3748(3) 0.7928(2) 0.2345(2) 0.0380(7) Uani 1 1 d . . . . .
H12 H 0.395598 0.854405 0.265759 0.046 Uiso 1 1 calc R . . . .
C10 C 0.2234(3) 0.7384(2) 0.1551(3) 0.0390(7) Uani 1 1 d . . . . .
H10 H 0.140958 0.764063 0.131740 0.047 Uiso 1 1 calc R . . . .
C2 C 0.1476(3) 0.3634(3) 0.0360(2) 0.0360(7) Uani 1 1 d . . . . .
H2 H 0.176825 0.407543 -0.019797 0.043 Uiso 1 1 calc R . . . .
C5 C 0.0572(3) 0.2323(2) 0.1961(3) 0.0362(7) Uani 1 1 d . . . . .
H5 H 0.025594 0.188757 0.250865 0.043 Uiso 1 1 calc R . . . .
C25 C 0.3535(3) 0.1945(3) 0.6358(2) 0.0381(7) Uani 1 1 d . . . . .
H25 H 0.413631 0.109231 0.641932 0.046 Uiso 1 1 calc R . . . .
C17 C 0.7616(3) 0.0896(2) 0.3499(3) 0.0368(7) Uani 1 1 d . . . . .
H17 H 0.764434 0.106171 0.424077 0.044 Uiso 1 1 calc R . . . .
C3 C 0.0772(3) 0.2968(3) 0.0103(3) 0.0397(7) Uani 1 1 d . . . . .
H3 H 0.060759 0.295940 -0.062802 0.048 Uiso 1 1 calc R . . . .
C4 C 0.0307(3) 0.2316(3) 0.0889(3) 0.0404(7) Uani 1 1 d . . . . .
H4 H -0.017965 0.187716 0.070354 0.048 Uiso 1 1 calc R . . . .
C11 C 0.2548(3) 0.8292(3) 0.1995(3) 0.0423(7) Uani 1 1 d . . . . .
H11 H 0.194317 0.915660 0.205826 0.051 Uiso 1 1 calc R . . . .
C20 C 0.7597(3) 0.0329(2) 0.1319(3) 0.0406(7) Uani 1 1 d . . . . .
H20 H 0.758677 0.013341 0.058009 0.049 Uiso 1 1 calc R . . . .
C18 C 0.8785(3) 0.0292(2) 0.2780(3) 0.0425(8) Uani 1 1 d . . . . .
H18 H 0.958949 0.005195 0.304639 0.051 Uiso 1 1 calc R . . . .
C15 C 0.6791(3) 0.3969(3) 0.2281(3) 0.0436(8) Uani 1 1 d . . . . .
H15A H 0.646710 0.425267 0.305028 0.065 Uiso 1 1 calc GR . . . .
H15B H 0.720623 0.449630 0.192177 0.065 Uiso 1 1 calc GR . . . .
H15C H 0.742759 0.308156 0.224323 0.065 Uiso 1 1 calc GR . . . .
C26 C 0.2326(3) 0.2405(3) 0.7029(3) 0.0457(8) Uani 1 1 d . . . . .
H26 H 0.211186 0.186758 0.753802 0.055 Uiso 1 1 calc R . . . .
C19 C 0.8787(3) 0.0036(3) 0.1680(3) 0.0475(8) Uani 1 1 d . . . . .
H19 H 0.957987 -0.032749 0.118907 0.057 Uiso 1 1 calc R . . . .
C22 C 0.5065(3) 0.1498(3) 0.0189(2) 0.0490(8) Uani 1 1 d . . . . .
H22A H 0.422363 0.177174 -0.007240 0.074 Uiso 1 1 calc GR . . . .
H22B H 0.569940 0.073284 -0.022736 0.074 Uiso 1 1 calc GR . . . .
H22C H 0.536873 0.217448 0.008634 0.074 Uiso 1 1 calc GR . . . .
C27 C 0.1437(3) 0.3654(3) 0.6949(3) 0.0465(8) Uani 1 1 d . . . . .
H27 H 0.061951 0.397271 0.741042 0.056 Uiso 1 1 calc R . . . .
C30 C 0.1896(3) 0.6331(3) 0.4470(3) 0.0510(9) Uani 1 1 d . . . . .
H30A H 0.202451 0.686645 0.387595 0.077 Uiso 1 1 calc GR . . . .
H30B H 0.162084 0.681546 0.516833 0.077 Uiso 1 1 calc GR . . . .
H30C H 0.122505 0.605874 0.433383 0.077 Uiso 1 1 calc GR . . . .
C7 C 0.2041(4) 0.1380(3) 0.4050(3) 0.0614(10) Uani 1 1 d . . . . .
H7A H 0.275141 0.079737 0.351821 0.092 Uiso 1 1 calc GR . . . .
H7B H 0.128416 0.117809 0.409277 0.092 Uiso 1 1 calc GR . . . .
H7C H 0.232235 0.129151 0.477223 0.092 Uiso 1 1 calc GR . . . .

loop_
_atom_site_aniso_label
_atom_site_aniso_U_11
_atom_site_aniso_U_22
_atom_site_aniso_U_33
_atom_site_aniso_U_23
_atom_site_aniso_U_13
_atom_site_aniso_U_12
Mn1 0.0261(2) 0.0264(2) 0.0288(3) 0.00528(17) -0.00509(17) -0.00999(15)
S2 0.0309(3) 0.0259(3) 0.0345(5) 0.0029(3) -0.0017(3) -0.0119(3)
S1 0.0301(3) 0.0348(3) 0.0314(5) 0.0045(3) -0.0024(3) -0.0146(3)
S3 0.0381(4) 0.0304(3) 0.0326(5) 0.0036(3) -0.0012(3) -0.0158(3)
S4 0.0386(4) 0.0306(3) 0.0360(5) -0.0006(3) -0.0020(3) -0.0157(3)
N2 0.0286(11) 0.0299(11) 0.0289(15) 0.0027(10) -0.0027(10) -0.0095(9)
N1 0.0340(12) 0.0304(11) 0.0317(15) 0.0102(10) -0.0106(11) -0.0172(9)
C1 0.0247(12) 0.0289(13) 0.0305(17) 0.0040(11) -0.0050(12) -0.0105(10)
C29 0.0337(14) 0.0313(13) 0.0269(17) 0.0037(11) -0.0051(12) -0.0153(11)
C6 0.0266(12) 0.0281(12) 0.0291(17) 0.0015(11) -0.0032(12) -0.0102(10)
C9 0.0365(14) 0.0311(13) 0.0279(17) 0.0118(12) -0.0067(13) -0.0175(11)
C24 0.0351(14) 0.0324(13) 0.0242(17) 0.0021(11) -0.0057(12) -0.0144(11)
C21 0.0314(13) 0.0196(11) 0.0379(19) 0.0026(11) 0.0013(12) -0.0098(10)
C14 0.0362(14) 0.0232(12) 0.0233(16) 0.0058(11) -0.0015(12) -0.0148(10)
C16 0.0278(13) 0.0221(12) 0.0390(19) 0.0046(12) 0.0004(12) -0.0098(10)
C8 0.0380(15) 0.0329(13) 0.0325(18) 0.0130(12) -0.0119(13) -0.0193(11)
C13 0.0372(14) 0.0327(13) 0.0287(17) 0.0035(12) -0.0051(13) -0.0164(11)
C23 0.0334(14) 0.0333(14) 0.0310(19) 0.0062(12) -0.0043(13) -0.0120(11)
C28 0.0387(16) 0.0343(14) 0.037(2) 0.0056(13) 0.0008(14) -0.0116(12)
C12 0.0494(17) 0.0302(14) 0.0346(19) 0.0010(12) -0.0032(14) -0.0179(12)
C10 0.0358(15) 0.0327(14) 0.046(2) 0.0126(13) -0.0087(14) -0.0120(12)
C2 0.0386(15) 0.0409(15) 0.0326(19) 0.0102(13) -0.0087(14) -0.0200(12)
C5 0.0359(15) 0.0365(14) 0.039(2) 0.0066(13) -0.0040(14) -0.0186(12)
C25 0.0457(17) 0.0326(14) 0.0345(19) 0.0067(13) -0.0076(14) -0.0147(12)
C17 0.0324(14) 0.0288(13) 0.047(2) 0.0076(13) -0.0067(14) -0.0111(11)
C3 0.0409(16) 0.0472(16) 0.035(2) 0.0036(14) -0.0106(14) -0.0205(13)
C4 0.0426(16) 0.0438(16) 0.044(2) -0.0016(14) -0.0097(15) -0.0257(13)
C11 0.0443(17) 0.0282(14) 0.047(2) 0.0068(13) 0.0014(15) -0.0109(12)
C20 0.0424(16) 0.0298(14) 0.040(2) 0.0020(13) 0.0066(14) -0.0103(12)
C18 0.0265(14) 0.0330(14) 0.064(2) 0.0111(15) -0.0012(14) -0.0108(11)
C15 0.0335(15) 0.0366(15) 0.061(2) 0.0103(14) -0.0138(15) -0.0140(12)
C26 0.057(2) 0.0444(17) 0.035(2) 0.0108(14) 0.0030(16) -0.0244(15)
C19 0.0323(15) 0.0336(15) 0.065(3) 0.0055(15) 0.0113(15) -0.0085(12)
C22 0.066(2) 0.0479(18) 0.034(2) -0.0024(14) -0.0052(17) -0.0253(16)
C27 0.0468(18) 0.0488(17) 0.036(2) 0.0053(14) 0.0097(15) -0.0181(14)
C30 0.0538(19) 0.0367(16) 0.047(2) 0.0104(14) 0.0026(17) -0.0074(14)
C7 0.088(3) 0.057(2) 0.061(3) 0.0292(18) -0.031(2) -0.047(2)

loop_
_atom_type_symbol
_atom_type_description
_atom_type_scat_dispersion_real
_atom_type_scat_dispersion_imag
_atom_type_scat_source
C C 0.0033 0.0016 'International Tables Vol C Tables 4.2.6.8 and 6.1.1.4'
H H 0.0000 0.0000 'International Tables Vol C Tables 4.2.6.8 and 6.1.1.4'
Mn Mn 0.3368 0.7283 'International Tables Vol C Tables 4.2.6.8 and 6.1.1.4'
N N 0.0061 0.0033 'International Tables Vol C Tables 4.2.6.8 and 6.1.1.4'
S S 0.1246 0.1234 'International Tables Vol C Tables 4.2.6.8 and 6.1.1.4'

loop_
_geom_angle_atom_site_label_1
_geom_angle_atom_site_label_2
_geom_angle_atom_site_label_3
_geom_angle
_geom_angle_site_symmetry_1
_geom_angle_site_symmetry_3
_geom_angle_publ_flag
S1 Mn1 S2 159.85(3) . . ?
S1 Mn1 S3 93.89(3) . . ?
S1 Mn1 S4 95.51(3) . . ?
S3 Mn1 S2 91.21(3) . . ?
S4 Mn1 S2 86.83(3) . . ?
S4 Mn1 S3 157.83(3) . . ?
N2 Mn1 S2 96.30(6) . . ?
N2 Mn1 S1 103.55(6) . . ?
N2 Mn1 S3 85.00(6) . . ?
N2 Mn1 S4 73.29(6) . . ?
N1 Mn1 S2 84.23(7) . . ?
N1 Mn1 S1 75.63(6) . . ?
N1 Mn1 S3 106.96(6) . . ?
N1 Mn1 S4 94.82(6) . . ?
N1 Mn1 N2 168.02(8) . . ?
C14 S2 Mn1 93.22(9) . . ?
C14 S2 C15 104.26(12) . . ?
C15 S2 Mn1 111.85(11) . . ?
C6 S1 Mn1 90.19(9) . . ?
C6 S1 C7 103.70(14) . . ?
C7 S1 Mn1 108.92(13) . . ?
C29 S3 Mn1 91.17(9) . . ?
C29 S3 C30 103.58(14) . . ?
C30 S3 Mn1 108.28(11) . . ?
C21 S4 Mn1 89.76(8) . . ?
C21 S4 C22 103.34(14) . . ?
C22 S4 Mn1 110.95(10) . . ?
C16 N2 Mn1 115.13(18) . . ?
C16 N2 C23 114.4(2) . . ?
C23 N2 Mn1 121.80(15) . . ?
C1 N1 Mn1 113.79(16) . . ?
C1 N1 C8 114.2(2) . . ?
C8 N1 Mn1 122.47(16) . . ?
N1 C1 C6 119.2(2) . . ?
N1 C1 C2 125.6(2) . . ?
C2 C1 C6 115.2(2) . . ?
C24 C29 S3 117.2(2) . . ?
C28 C29 S3 122.2(2) . . ?
C28 C29 C24 120.6(3) . . ?
C1 C6 S1 116.82(19) . . ?
C5 C6 S1 121.1(2) . . ?
C5 C6 C1 122.0(3) . . ?
C14 C9 C8 122.2(2) . . ?
C10 C9 C14 117.9(2) . . ?
C10 C9 C8 119.9(2) . . ?
C29 C24 C23 122.7(2) . . ?
C25 C24 C29 117.8(3) . . ?
C25 C24 C23 119.5(2) . . ?
C16 C21 S4 114.96(19) . . ?
C20 C21 S4 123.2(2) . . ?
C20 C21 C16 121.7(3) . . ?
C9 C14 S2 116.29(18) . . ?
C13 C14 S2 122.9(2) . . ?
C13 C14 C9 120.8(2) . . ?
N2 C16 C21 118.7(2) . . ?
N2 C16 C17 125.7(3) . . ?
C17 C16 C21 115.7(2) . . ?
N1 C8 C9 111.7(2) . . ?
N1 C8 H8A 109.3 . . ?
N1 C8 H8B 109.3 . . ?
C9 C8 H8A 109.3 . . ?
C9 C8 H8B 109.3 . . ?
H8A C8 H8B 107.9 . . ?
C14 C13 H13 120.1 . . ?
C14 C13 C12 119.7(3) . . ?
C12 C13 H13 120.1 . . ?
N2 C23 C24 112.2(2) . . ?
N2 C23 H23A 109.2 . . ?
N2 C23 H23B 109.2 . . ?
C24 C23 H23A 109.2 . . ?
C24 C23 H23B 109.2 . . ?
H23A C23 H23B 107.9 . . ?
C29 C28 H28 119.9 . . ?
C29 C28 C27 120.2(3) . . ?
C27 C28 H28 119.9 . . ?
C13 C12 H12 119.8 . . ?
C11 C12 C13 120.4(3) . . ?
C11 C12 H12 119.8 . . ?
C9 C10 H10 119.3 . . ?
C11 C10 C9 121.4(3) . . ?
C11 C10 H10 119.3 . . ?
C1 C2 H2 119.2 . . ?
C3 C2 C1 121.6(3) . . ?
C3 C2 H2 119.2 . . ?
C6 C5 H5 119.5 . . ?
C6 C5 C4 121.0(3) . . ?
C4 C5 H5 119.5 . . ?
C24 C25 H25 119.2 . . ?
C26 C25 C24 121.6(3) . . ?
C26 C25 H25 119.2 . . ?
C16 C17 H17 119.4 . . ?
C18 C17 C16 121.2(3) . . ?
C18 C17 H17 119.4 . . ?
C2 C3 H3 119.1 . . ?
C4 C3 C2 121.7(3) . . ?
C4 C3 H3 119.1 . . ?
C5 C4 H4 120.8 . . ?
C3 C4 C5 118.5(3) . . ?
C3 C4 H4 120.8 . . ?
C12 C11 C10 119.8(2) . . ?
C12 C11 H11 120.1 . . ?
C10 C11 H11 120.1 . . ?
C21 C20 H20 119.3 . . ?
C21 C20 C19 121.3(3) . . ?
C19 C20 H20 119.3 . . ?
C17 C18 H18 119.4 . . ?
C19 C18 C17 121.2(3) . . ?
C19 C18 H18 119.4 . . ?
S2 C15 H15A 109.5 . . ?
S2 C15 H15B 109.5 . . ?
S2 C15 H15C 109.5 . . ?
H15A C15 H15B 109.5 . . ?
H15A C15 H15C 109.5 . . ?
H15B C15 H15C 109.5 . . ?
C25 C26 H26 120.1 . . ?
C27 C26 C25 119.8(3) . . ?
C27 C26 H26 120.1 . . ?
C20 C19 C18 118.6(3) . . ?
C20 C19 H19 120.7 . . ?
C18 C19 H19 120.7 . . ?
S4 C22 H22A 109.5 . . ?
S4 C22 H22B 109.5 . . ?
S4 C22 H22C 109.5 . . ?
H22A C22 H22B 109.5 . . ?
H22A C22 H22C 109.5 . . ?
H22B C22 H22C 109.5 . . ?
C28 C27 H27 120.0 . . ?
C26 C27 C28 120.0(3) . . ?
C26 C27 H27 120.0 . . ?
S3 C30 H30A 109.5 . . ?
S3 C30 H30B 109.5 . . ?
S3 C30 H30C 109.5 . . ?
H30A C30 H30B 109.5 . . ?
H30A C30 H30C 109.5 . . ?
H30B C30 H30C 109.5 . . ?
S1 C7 H7A 109.5 . . ?
S1 C7 H7B 109.5 . . ?
S1 C7 H7C 109.5 . . ?
H7A C7 H7B 109.5 . . ?
H7A C7 H7C 109.5 . . ?
H7B C7 H7C 109.5 . . ?

loop_
_geom_bond_atom_site_label_1
_geom_bond_atom_site_label_2
_geom_bond_distance
_geom_bond_site_symmetry_2
_geom_bond_publ_flag
Mn1 S2 2.7339(9) . ?
Mn1 S1 2.6237(9) . ?
Mn1 S3 2.6819(8) . ?
Mn1 S4 2.6466(8) . ?
Mn1 N2 2.112(2) . ?
Mn1 N1 2.099(2) . ?
S2 C14 1.776(2) . ?
S2 C15 1.792(3) . ?
S1 C6 1.780(3) . ?
S1 C7 1.807(3) . ?
S3 C29 1.785(3) . ?
S3 C30 1.798(3) . ?
S4 C21 1.778(3) . ?
S4 C22 1.805(3) . ?
N2 C16 1.374(3) . ?
N2 C23 1.460(3) . ?
N1 C1 1.376(3) . ?
N1 C8 1.468(3) . ?
C1 C6 1.425(4) . ?
C1 C2 1.421(4) . ?
C29 C24 1.408(3) . ?
C29 C28 1.381(4) . ?
C6 C5 1.384(3) . ?
C9 C14 1.404(3) . ?
C9 C8 1.513(3) . ?
C9 C10 1.392(3) . ?
C24 C23 1.506(4) . ?
C24 C25 1.386(4) . ?
C21 C16 1.424(4) . ?
C21 C20 1.374(4) . ?
C14 C13 1.384(3) . ?
C16 C17 1.419(4) . ?
C8 H8A 0.9800 . ?
C8 H8B 0.9800 . ?
C13 H13 0.9400 . ?
C13 C12 1.388(4) . ?
C23 H23A 0.9800 . ?
C23 H23B 0.9800 . ?
C28 H28 0.9400 . ?
C28 C27 1.386(4) . ?
C12 H12 0.9400 . ?
C12 C11 1.374(4) . ?
C10 H10 0.9400 . ?
C10 C11 1.382(4) . ?
C2 H2 0.9400 . ?
C2 C3 1.384(4) . ?
C5 H5 0.9400 . ?
C5 C4 1.388(4) . ?
C25 H25 0.9400 . ?
C25 C26 1.384(4) . ?
C17 H17 0.9400 . ?
C17 C18 1.389(4) . ?
C3 H3 0.9400 . ?
C3 C4 1.376(4) . ?
C4 H4 0.9400 . ?
C11 H11 0.9400 . ?
C20 H20 0.9400 . ?
C20 C19 1.382(4) . ?
C18 H18 0.9400 . ?
C18 C19 1.384(4) . ?
C15 H15A 0.9700 . ?
C15 H15B 0.9700 . ?
C15 H15C 0.9700 . ?
C26 H26 0.9400 . ?
C26 C27 1.377(4) . ?
C19 H19 0.9400 . ?
C22 H22A 0.9700 . ?
C22 H22B 0.9700 . ?
C22 H22C 0.9700 . ?
C27 H27 0.9400 . ?
C30 H30A 0.9700 . ?
C30 H30B 0.9700 . ?
C30 H30C 0.9700 . ?
C7 H7A 0.9700 . ?
C7 H7B 0.9700 . ?
C7 H7C 0.9700 . ?
